data_1505334
loop_
_publ_author_name
'Shukla, Ruchi'
'Lindeman, Sergey V.'
'Rathore, Rajendra'

_publ_section_title
;
 Electron transfer prompted ejection of a tightly bound K(+) from the
 ethereal cavity of a hexaarylbenzene-based receptor.
;
_journal_issue 7
_journal_name_full 'Organic letters'
_journal_page_first 1291
_journal_page_last 1294
_journal_paper_doi 10.1021/ol070122x
_journal_volume 9
_journal_year 2007
_chemical_formula_sum 'C22 H24 O4'
_chemical_formula_weight 352.41
_chemical_name_systematic
; 
 ? 
;
_space_group_IT_number 15
_symmetry_cell_setting monoclinic
_symmetry_space_group_name_Hall '-C 2yc'
_symmetry_space_group_name_H-M 'C 1 2/c 1'
_atom_sites_solution_hydrogens difmap
_atom_sites_solution_primary direct
_atom_sites_solution_secondary difmap
_audit_creation_method SHELXL-97
_cell_angle_alpha 90.00
_cell_angle_beta 108.0450(10)
_cell_angle_gamma 90.00
_cell_formula_units_Z 8
_cell_length_a 16.3149(5)
_cell_length_b 18.2602(5)
_cell_length_c 12.8582(4)
_cell_measurement_reflns_used 5479
_cell_measurement_temperature 100(2)
_cell_measurement_theta_max 60
_cell_measurement_theta_min 3
_cell_volume 3642.21(19)
_computing_cell_refinement 'SAINT v7.23A (Bruker, 2005)'
_computing_data_collection 'APEX2 v2.0-2 (Bruker, 2005)'
_computing_data_reduction 'SADABS-2004/1 (Bruker, 2005)'
_computing_molecular_graphics 'XP v5.1 (Bruker, 1998)'
_computing_publication_material 'XCIF v6.12 (Bruker, 2001)'
_computing_structure_refinement 'SHELXL-97 v.97-2 (Sheldrick, 1993-1997)'
_computing_structure_solution 'XS/SHELXTL v6.12 (Bruker, 2001)'
_diffrn_ambient_temperature 100(2)
_diffrn_measured_fraction_theta_full 0.978
_diffrn_measured_fraction_theta_max 0.978
_diffrn_measurement_device_type 'Bruker APEX2 CCD detector'
_diffrn_measurement_method '\w scans'
_diffrn_radiation_monochromator graphite
_diffrn_radiation_source 'fine-focus sealed tube'
_diffrn_radiation_type CuK\a
_diffrn_radiation_wavelength 1.54178
_diffrn_reflns_av_R_equivalents 0.0209
_diffrn_reflns_av_sigmaI/netI 0.0110
_diffrn_reflns_limit_h_max 17
_diffrn_reflns_limit_h_min -18
_diffrn_reflns_limit_k_max 20
_diffrn_reflns_limit_k_min 0
_diffrn_reflns_limit_l_max 14
_diffrn_reflns_limit_l_min 0
_diffrn_reflns_number 14862
_diffrn_reflns_theta_full 66.45
_diffrn_reflns_theta_max 61.45
_diffrn_reflns_theta_min 3.74
_exptl_absorpt_coefficient_mu 0.705
_exptl_absorpt_correction_T_max 0.8719
_exptl_absorpt_correction_T_min 0.6024
_exptl_absorpt_correction_type multi-scan
_exptl_crystal_colour colorless
_exptl_crystal_density_diffrn 1.285
_exptl_crystal_density_method 'not measured'
_exptl_crystal_description prism
_exptl_crystal_F_000 1504
_exptl_crystal_size_max 0.80
_exptl_crystal_size_mid 0.45
_exptl_crystal_size_min 0.20
_refine_diff_density_max 0.202
_refine_diff_density_min -0.177
_refine_diff_density_rms 0.033
_refine_ls_extinction_method none
_refine_ls_goodness_of_fit_ref 1.024
_refine_ls_hydrogen_treatment refall
_refine_ls_matrix_type full
_refine_ls_number_parameters 331
_refine_ls_number_reflns 2755
_refine_ls_number_restraints 0
_refine_ls_restrained_S_all 1.024
_refine_ls_R_factor_all 0.0325
_refine_ls_R_factor_gt 0.0316
_refine_ls_shift/su_max 0.017
_refine_ls_shift/su_mean 0.003
_refine_ls_structure_factor_coef Fsqd
_refine_ls_weighting_details 'calc w=1/[\s^2^(Fo^2^)+(0.0460P)^2^+2.7759P] where P=(Fo^2^+2Fc^2^)/3'
_refine_ls_weighting_scheme calc
_refine_ls_wR_factor_gt 0.0819
_refine_ls_wR_factor_ref 0.0826
_reflns_number_gt 2654
_reflns_number_total 2755
_reflns_threshold_expression >2sigma(I)
_cod_data_source_file ol070122xsi20070116_080718.cif
_cod_data_source_block raj3i
_cod_original_sg_symbol_H-M 'C 2/c'
_cod_database_code 1505334

loop_
_symmetry_equiv_pos_as_xyz
'x, y, z'
'-x, y, -z+1/2'
'x+1/2, y+1/2, z'
'-x+1/2, y+1/2, -z+1/2'
'-x, -y, -z'
'x, -y, z-1/2'
'-x+1/2, -y+1/2, -z'
'x+1/2, -y+1/2, z-1/2'

loop_
_atom_site_label
_atom_site_type_symbol
_atom_site_fract_x
_atom_site_fract_y
_atom_site_fract_z
_atom_site_U_iso_or_equiv
_atom_site_adp_type
_atom_site_occupancy
_atom_site_symmetry_multiplicity
_atom_site_calc_flag
O1 O 0.36197(6) 0.06898(5) 0.18449(7) 0.0248(2) Uani 1 1 d
O2 O 0.44125(5) 0.18744(5) -0.16865(7) 0.0256(2) Uani 1 1 d
O3 O 0.10166(5) 0.07176(5) 0.17910(7) 0.0208(2) Uani 1 1 d
O4 O -0.15033(5) 0.22547(5) -0.13252(7) 0.0227(2) Uani 1 1 d
C1 C 0.22560(8) 0.14118(7) 0.01632(10) 0.0213(3) Uani 1 1 d
C2 C 0.15151(8) 0.14543(7) 0.01603(10) 0.0210(3) Uani 1 1 d
C3 C 0.30385(9) 0.00757(7) 0.17037(11) 0.0241(3) Uani 1 1 d
C4 C 0.26800(8) 0.00732(7) 0.26571(10) 0.0208(3) Uani 1 1 d
C5 C 0.18432(8) -0.03639(7) 0.24415(11) 0.0226(3) Uani 1 1 d
C6 C 0.11021(9) -0.00434(7) 0.15342(11) 0.0235(3) Uani 1 1 d
C11 C 0.31171(8) 0.13394(7) 0.01100(10) 0.0196(3) Uani 1 1 d
C12 C 0.37596(8) 0.09583(7) 0.09058(10) 0.0208(3) Uani 1 1 d
C13 C 0.45813(8) 0.08893(7) 0.08040(11) 0.0212(3) Uani 1 1 d
C14 C 0.47921(8) 0.11905(7) -0.00697(10) 0.0213(3) Uani 1 1 d
C15 C 0.41505(8) 0.15806(7) -0.08601(10) 0.0198(3) Uani 1 1 d
C16 C 0.33295(8) 0.16510(7) -0.07774(10) 0.0206(3) Uani 1 1 d
C17 C 0.56763(9) 0.11206(8) -0.01844(12) 0.0276(3) Uani 1 1 d
C18 C 0.37966(9) 0.22784(8) -0.25164(11) 0.0248(3) Uani 1 1 d
C21 C 0.06416(8) 0.14719(7) 0.01730(10) 0.0191(3) Uani 1 1 d
C22 C 0.03995(8) 0.10900(7) 0.09763(10) 0.0185(3) Uani 1 1 d
C23 C -0.04439(8) 0.11031(7) 0.09902(10) 0.0188(3) Uani 1 1 d
C24 C -0.10815(8) 0.14929(7) 0.02170(10) 0.0191(3) Uani 1 1 d
C25 C -0.08417(8) 0.18784(6) -0.05919(10) 0.0187(3) Uani 1 1 d
C26 C 0.00019(8) 0.18719(7) -0.06124(10) 0.0199(3) Uani 1 1 d
C27 C -0.19937(8) 0.14927(8) 0.02419(11) 0.0240(3) Uani 1 1 d
C28 C -0.13103(9) 0.26312(8) -0.21982(11) 0.0269(3) Uani 1 1 d
H3A H 0.2563(9) 0.0132(8) 0.0991(13) 0.024(4) Uiso 1 1 d
H3B H 0.3387(9) -0.0373(8) 0.1696(11) 0.023(3) Uiso 1 1 d
H4A H 0.2576(9) 0.0574(8) 0.2828(11) 0.019(3) Uiso 1 1 d
H4B H 0.3133(9) -0.0101(7) 0.3324(12) 0.022(3) Uiso 1 1 d
H5A H 0.1923(9) -0.0856(8) 0.2248(11) 0.023(3) Uiso 1 1 d
H5B H 0.1684(10) -0.0368(8) 0.3134(13) 0.030(4) Uiso 1 1 d
H6A H 0.1207(9) -0.0060(8) 0.0806(13) 0.026(4) Uiso 1 1 d
H6B H 0.0550(10) -0.0307(8) 0.1485(12) 0.027(4) Uiso 1 1 d
H13 H 0.5012(10) 0.0619(8) 0.1370(13) 0.027(4) Uiso 1 1 d
H16 H 0.2891(9) 0.1922(8) -0.1329(12) 0.024(4) Uiso 1 1 d
H17A H 0.5956(11) 0.1590(10) -0.0137(13) 0.038(4) Uiso 1 1 d
H17B H 0.5628(11) 0.0923(10) -0.0920(16) 0.049(5) Uiso 1 1 d
H17C H 0.6025(12) 0.0795(10) 0.0357(16) 0.046(5) Uiso 1 1 d
H18A H 0.4084(10) 0.2421(8) -0.3043(13) 0.032(4) Uiso 1 1 d
H18B H 0.3595(9) 0.2718(9) -0.2217(12) 0.025(4) Uiso 1 1 d
H18C H 0.3294(10) 0.1979(8) -0.2893(12) 0.026(4) Uiso 1 1 d
H23 H -0.0609(9) 0.0833(8) 0.1539(12) 0.023(3) Uiso 1 1 d
H26 H 0.0145(9) 0.2143(8) -0.1172(12) 0.022(3) Uiso 1 1 d
H27A H -0.2069(12) 0.1154(11) 0.0770(16) 0.051(5) Uiso 1 1 d
H27B H -0.2177(11) 0.1972(10) 0.0412(14) 0.042(4) Uiso 1 1 d
H27C H -0.2387(11) 0.1342(9) -0.0453(14) 0.035(4) Uiso 1 1 d
H28A H -0.0858(10) 0.2981(9) -0.1937(12) 0.027(4) Uiso 1 1 d
H28B H -0.1158(9) 0.2281(9) -0.2681(12) 0.028(4) Uiso 1 1 d
H28C H -0.1851(10) 0.2878(8) -0.2616(12) 0.030(4) Uiso 1 1 d

loop_
_atom_site_aniso_label
_atom_site_aniso_U_11
_atom_site_aniso_U_22
_atom_site_aniso_U_33
_atom_site_aniso_U_23
_atom_site_aniso_U_13
_atom_site_aniso_U_12
O1 0.0249(5) 0.0290(5) 0.0208(5) -0.0011(4) 0.0076(4) -0.0075(4)
O2 0.0207(5) 0.0330(5) 0.0245(5) 0.0060(4) 0.0090(4) 0.0016(4)
O3 0.0206(5) 0.0212(5) 0.0180(4) -0.0008(3) 0.0023(4) 0.0043(3)
O4 0.0197(5) 0.0242(5) 0.0229(5) 0.0061(4) 0.0047(4) 0.0022(4)
C1 0.0231(7) 0.0209(6) 0.0200(6) -0.0025(5) 0.0067(5) -0.0006(5)
C2 0.0222(7) 0.0207(6) 0.0193(6) -0.0020(5) 0.0054(5) -0.0005(5)
C3 0.0257(7) 0.0201(7) 0.0282(7) -0.0024(5) 0.0108(6) -0.0033(6)
C4 0.0211(7) 0.0193(7) 0.0206(6) 0.0006(5) 0.0045(5) 0.0013(5)
C5 0.0242(7) 0.0192(7) 0.0251(7) 0.0029(5) 0.0085(6) 0.0008(5)
C6 0.0232(7) 0.0184(6) 0.0278(7) -0.0009(5) 0.0065(6) -0.0008(5)
C11 0.0181(6) 0.0190(6) 0.0219(6) -0.0067(5) 0.0064(5) -0.0029(5)
C12 0.0222(7) 0.0196(6) 0.0209(6) -0.0036(5) 0.0070(5) -0.0037(5)
C13 0.0189(6) 0.0192(6) 0.0234(7) -0.0003(5) 0.0037(5) 0.0002(5)
C14 0.0202(7) 0.0181(6) 0.0251(7) -0.0028(5) 0.0065(5) -0.0009(5)
C15 0.0208(6) 0.0189(6) 0.0201(6) -0.0025(5) 0.0072(5) -0.0028(5)
C16 0.0190(6) 0.0194(6) 0.0219(7) -0.0022(5) 0.0040(5) -0.0002(5)
C17 0.0207(7) 0.0300(8) 0.0337(8) 0.0054(7) 0.0108(6) 0.0039(6)
C18 0.0228(7) 0.0297(7) 0.0205(7) 0.0028(6) 0.0046(6) -0.0007(6)
C21 0.0189(6) 0.0190(6) 0.0192(6) -0.0045(5) 0.0055(5) -0.0012(5)
C22 0.0202(6) 0.0174(6) 0.0159(6) -0.0036(5) 0.0026(5) 0.0016(5)
C23 0.0221(6) 0.0185(6) 0.0161(6) -0.0011(5) 0.0062(5) -0.0017(5)
C24 0.0207(6) 0.0178(6) 0.0183(6) -0.0035(5) 0.0054(5) -0.0012(5)
C25 0.0195(6) 0.0166(6) 0.0180(6) -0.0015(5) 0.0028(5) 0.0001(5)
C26 0.0229(7) 0.0188(6) 0.0186(6) -0.0002(5) 0.0073(5) -0.0018(5)
C27 0.0212(7) 0.0281(7) 0.0225(7) 0.0015(6) 0.0065(6) -0.0004(6)
C28 0.0258(7) 0.0283(7) 0.0239(7) 0.0086(6) 0.0035(6) -0.0026(6)

loop_
_atom_type_symbol
_atom_type_description
_atom_type_scat_dispersion_real
_atom_type_scat_dispersion_imag
_atom_type_scat_source
C C 0.0181 0.0091 'International Tables Vol C Tables 4.2.6.8 and 6.1.1.4'
H H 0.0000 0.0000 'International Tables Vol C Tables 4.2.6.8 and 6.1.1.4'
O O 0.0492 0.0322 'International Tables Vol C Tables 4.2.6.8 and 6.1.1.4'

loop_
_geom_angle_atom_site_label_1
_geom_angle_atom_site_label_2
_geom_angle_atom_site_label_3
_geom_angle
C12 O1 C3 116.38(9)
C15 O2 C18 117.79(10)
C22 O3 C6 113.46(9)
C25 O4 C28 117.40(10)
C2 C1 C11 176.79(13)
C1 C2 C21 177.49(13)
O1 C3 C4 107.71(10)
O1 C3 H3A 109.1(8)
C4 C3 H3A 110.8(8)
O1 C3 H3B 106.5(8)
C4 C3 H3B 111.7(8)
H3A C3 H3B 110.8(11)
C3 C4 C5 113.69(11)
C3 C4 H4A 108.7(8)
C5 C4 H4A 108.9(8)
C3 C4 H4B 109.2(8)
C5 C4 H4B 111.8(8)
H4A C4 H4B 104.0(11)
C6 C5 C4 113.12(11)
C6 C5 H5A 107.7(8)
C4 C5 H5A 110.7(8)
C6 C5 H5B 108.8(9)
C4 C5 H5B 107.8(9)
H5A C5 H5B 108.6(12)
O3 C6 C5 107.83(10)
O3 C6 H6A 107.4(8)
C5 C6 H6A 112.4(8)
O3 C6 H6B 109.0(8)
C5 C6 H6B 110.5(8)
H6A C6 H6B 109.6(12)
C12 C11 C16 118.36(11)
C12 C11 C1 122.21(11)
C16 C11 C1 119.42(11)
O1 C12 C13 118.23(11)
O1 C12 C11 121.59(11)
C13 C12 C11 120.01(11)
C14 C13 C12 121.87(12)
C14 C13 H13 120.3(9)
C12 C13 H13 117.9(9)
C13 C14 C15 118.08(11)
C13 C14 C17 122.22(12)
C15 C14 C17 119.69(12)
O2 C15 C16 124.42(11)
O2 C15 C14 114.66(11)
C16 C15 C14 120.92(11)
C15 C16 C11 120.75(12)
C15 C16 H16 120.2(8)
C11 C16 H16 119.0(8)
C14 C17 H17A 111.6(10)
C14 C17 H17B 109.2(10)
H17A C17 H17B 106.3(14)
C14 C17 H17C 110.8(11)
H17A C17 H17C 110.0(14)
H17B C17 H17C 108.7(15)
O2 C18 H18A 106.3(9)
O2 C18 H18B 111.8(8)
H18A C18 H18B 110.1(12)
O2 C18 H18C 111.7(8)
H18A C18 H18C 108.4(12)
H18B C18 H18C 108.5(12)
C22 C21 C26 118.08(11)
C22 C21 C2 120.44(11)
C26 C21 C2 121.49(11)
C23 C22 O3 119.47(11)
C23 C22 C21 120.68(11)
O3 C22 C21 119.81(11)
C22 C23 C24 121.78(11)
C22 C23 H23 120.3(8)
C24 C23 H23 117.9(8)
C23 C24 C25 117.79(11)
C23 C24 C27 120.81(11)
C25 C24 C27 121.40(11)
O4 C25 C26 124.35(11)
O4 C25 C24 114.65(10)
C26 C25 C24 121.00(11)
C25 C26 C21 120.68(11)
C25 C26 H26 118.9(8)
C21 C26 H26 120.4(8)
C24 C27 H27A 111.3(11)
C24 C27 H27B 112.4(10)
H27A C27 H27B 107.9(14)
C24 C27 H27C 111.1(9)
H27A C27 H27C 106.2(14)
H27B C27 H27C 107.6(14)
O4 C28 H28A 112.3(9)
O4 C28 H28B 110.3(9)
H28A C28 H28B 109.9(12)
O4 C28 H28C 105.6(9)
H28A C28 H28C 110.4(13)
H28B C28 H28C 108.2(12)

loop_
_geom_bond_atom_site_label_1
_geom_bond_atom_site_label_2
_geom_bond_distance
O1 C12 1.3860(15)
O1 C3 1.4433(15)
O2 C15 1.3715(15)
O2 C18 1.4243(16)
O3 C22 1.3856(15)
O3 C6 1.4449(15)
O4 C25 1.3769(15)
O4 C28 1.4320(16)
C1 C2 1.2101(18)
C1 C11 1.4336(17)
C2 C21 1.4306(18)
C3 C4 1.5129(18)
C3 H3A 1.006(15)
C3 H3B 0.998(15)
C4 C5 1.5308(18)
C4 H4A 0.968(15)
C4 H4B 0.995(15)
C5 C6 1.5138(18)
C5 H5A 0.952(15)
C5 H5B 1.002(16)
C6 H6A 1.003(15)
C6 H6B 1.006(15)
C11 C12 1.4020(18)
C11 C16 1.4109(18)
C12 C13 1.3925(18)
C13 C14 1.3865(19)
C13 H13 0.975(16)
C14 C15 1.4060(18)
C14 C17 1.5003(18)
C15 C16 1.3822(18)
C16 H16 0.971(15)
C17 H17A 0.964(18)
C17 H17B 0.99(2)
C17 H17C 0.96(2)
C18 H18A 0.971(16)
C18 H18B 0.989(16)
C18 H18C 0.980(16)
C21 C22 1.4008(18)
C21 C26 1.4104(18)
C22 C23 1.3819(18)
C23 C24 1.3916(18)
C23 H23 0.965(15)
C24 C25 1.4080(18)
C24 C27 1.4985(17)
C25 C26 1.3847(18)
C26 H26 0.961(15)
C27 H27A 0.95(2)
C27 H27B 0.971(19)
C27 H27C 0.964(17)
C28 H28A 0.955(16)
C28 H28B 0.976(16)
C28 H28C 0.988(16)

loop_
_cod_related_entry_id
_cod_related_entry_database
_cod_related_entry_code
1 ChemSpider 21151769
